data_4338060
loop_
_publ_author_name
'Hald\'on, Estela'
'Delgado-Rebollo, Manuela'
'Prieto, Auxiliadora'
'Alvarez, Eleuterio'
'Maya, Celia'
'Nicasio, M. Carmen'
'P\'erez, Pedro J'

_publ_section_title
;
 Synthesis, Structural Characterization, Reactivity, and Catalytic
 Properties of Copper(I) Complexes with a Series of Tetradentate Tripodal
 Tris(pyrazolylmethyl)amine Ligands.
;
_journal_issue 8
_journal_name_full 'Inorganic chemistry'
_journal_page_first 4192
_journal_page_last 4201
_journal_paper_doi 10.1021/ic500311y
_journal_volume 53
_journal_year 2014
_chemical_formula_sum 'C12 H15 Cu2 I2 N7'
_chemical_formula_weight 638.21
_chemical_name_systematic
; 

 ? 

;
_space_group_crystal_system trigonal
_space_group_IT_number 148
_space_group_name_Hall '-R 3'
_space_group_name_H-M_alt 'R -3'
_symmetry_space_group_name_Hall '-R 3'
_symmetry_space_group_name_H-M 'R -3 :H'
_atom_sites_solution_hydrogens geom
_atom_sites_solution_primary direct
_atom_sites_solution_secondary difmap
_audit_creation_method SHELXL-97
_cell_angle_alpha 90.00
_cell_angle_beta 90.00
_cell_angle_gamma 120.00
_cell_formula_units_Z 18
_cell_length_a 31.9572(9)
_cell_length_b 31.9572(9)
_cell_length_c 9.5202(3)
_cell_measurement_reflns_used 8961
_cell_measurement_temperature 100(2)
_cell_measurement_theta_max 33.03
_cell_measurement_theta_min 2.26
_cell_volume 8420.0(4)
_computing_cell_refinement 'Bruker SMART'
_computing_data_collection 'Bruker SMART'
_computing_data_reduction 'Bruker SAINT'
_computing_molecular_graphics 'Bruker SHELXTL'
_computing_publication_material 'Bruker SHELXTL'
_computing_structure_refinement 'SHELXL-97 (Sheldrick, 1997)'
_computing_structure_solution 'SHELXS-97 (Sheldrick, 1990)'
_diffrn_ambient_temperature 100(2)
_diffrn_measured_fraction_theta_full 0.998
_diffrn_measured_fraction_theta_max 0.998
_diffrn_measurement_device_type 'CCD area detector'
_diffrn_measurement_method 'phi and omega scans'
_diffrn_radiation_monochromator graphite
_diffrn_radiation_source 'fine-focus sealed tube'
_diffrn_radiation_type MoK\a
_diffrn_radiation_wavelength 0.71073
_diffrn_reflns_av_R_equivalents 0.0491
_diffrn_reflns_av_sigmaI/netI 0.0375
_diffrn_reflns_limit_h_max 49
_diffrn_reflns_limit_h_min -48
_diffrn_reflns_limit_k_max 48
_diffrn_reflns_limit_k_min -49
_diffrn_reflns_limit_l_max 13
_diffrn_reflns_limit_l_min -14
_diffrn_reflns_number 36071
_diffrn_reflns_theta_full 33.30
_diffrn_reflns_theta_max 33.30
_diffrn_reflns_theta_min 2.21
_exptl_absorpt_coefficient_mu 5.581
_exptl_absorpt_correction_T_max 0.747
_exptl_absorpt_correction_T_min 0.681
_exptl_absorpt_correction_type multi-scan
_exptl_absorpt_process_details
;

SADABS, Bruker (2006). APEX 2. Version 2.1. Bruker Analytical

 X-ray Solutions, Madison, Wisconsin, USA.

;
_exptl_crystal_colour colourless
_exptl_crystal_density_diffrn 2.265
_exptl_crystal_density_method 'not measured'
_exptl_crystal_description prism
_exptl_crystal_F_000 5400
_exptl_crystal_size_max 0.15
_exptl_crystal_size_mid 0.14
_exptl_crystal_size_min 0.11
_platon_squeeze_details
;

?

;
_refine_diff_density_max 0.827
_refine_diff_density_min -0.842
_refine_diff_density_rms 0.187
_refine_ls_extinction_method none
_refine_ls_goodness_of_fit_ref 1.072
_refine_ls_hydrogen_treatment constr
_refine_ls_matrix_type full
_refine_ls_number_parameters 208
_refine_ls_number_reflns 7222
_refine_ls_number_restraints 0
_refine_ls_restrained_S_all 1.072
_refine_ls_R_factor_all 0.0352
_refine_ls_R_factor_gt 0.0261
_refine_ls_shift/su_max 0.003
_refine_ls_shift/su_mean 0.000
_refine_ls_structure_factor_coef Fsqd
_refine_ls_weighting_details 'calc w=1/[\s^2^(Fo^2^)+(0.0194P)^2^+0.0000P] where P=(Fo^2^+2Fc^2^)/3'
_refine_ls_weighting_scheme calc
_refine_ls_wR_factor_gt 0.0506
_refine_ls_wR_factor_ref 0.0530
_reflns_number_gt 5941
_reflns_number_total 7222
_reflns_threshold_expression >2sigma(I)
_cod_data_source_file ic500311y_si_004.cif
_cod_data_source_block mcn1113a
_cod_depositor_comments 'Adding full bibliography for 4338055--4338060.cif.'
_cod_database_code 4338060

loop_
_symmetry_equiv_pos_as_xyz
'x, y, z'
'-y, x-y, z'
'-x+y, -x, z'
'x+2/3, y+1/3, z+1/3'
'-y+2/3, x-y+1/3, z+1/3'
'-x+y+2/3, -x+1/3, z+1/3'
'x+1/3, y+2/3, z+2/3'
'-y+1/3, x-y+2/3, z+2/3'
'-x+y+1/3, -x+2/3, z+2/3'
'-x, -y, -z'
'y, -x+y, -z'
'x-y, x, -z'
'-x+2/3, -y+1/3, -z+1/3'
'y+2/3, -x+y+1/3, -z+1/3'
'x-y+2/3, x+1/3, -z+1/3'
'-x+1/3, -y+2/3, -z+2/3'
'y+1/3, -x+y+2/3, -z+2/3'
'x-y+1/3, x+2/3, -z+2/3'

loop_
_atom_site_label
_atom_site_type_symbol
_atom_site_fract_x
_atom_site_fract_y
_atom_site_fract_z
_atom_site_U_iso_or_equiv
_atom_site_adp_type
_atom_site_occupancy
_atom_site_symmetry_multiplicity
_atom_site_calc_flag
_atom_site_refinement_flags
Cu1 Cu 0.100327(11) 0.575020(11) 0.82322(3) 0.01318(6) Uani 1 1 d .
Cu2 Cu 0.055971(11) 0.503138(11) 1.01242(3) 0.01451(6) Uani 1 1 d .
I1 I 0.139247(6) 0.577546(6) 1.069945(14) 0.01485(4) Uani 1 1 d .
I2 I -0.008606(5) 0.498186(5) 1.216377(13) 0.00967(3) Uani 1 1 d .
N1 N 0.10312(7) 0.63987(7) 0.81072(19) 0.0134(4) Uani 1 1 d .
N2 N 0.08970(7) 0.65654(7) 0.69831(19) 0.0132(4) Uani 1 1 d .
N3 N 0.14384(7) 0.57098(7) 0.67543(18) 0.0124(4) Uani 1 1 d .
N4 N 0.14211(7) 0.57752(7) 0.53531(18) 0.0123(4) Uani 1 1 d .
N5 N 0.05468(7) 0.43936(7) 1.04516(18) 0.0121(4) Uani 1 1 d .
N6 N 0.09322(7) 0.43247(7) 1.03495(18) 0.0126(4) Uani 1 1 d .
N7 N 0.09938(8) 0.62149(7) 0.48187(19) 0.0153(4) Uani 1 1 d .
C1 C 0.12216(9) 0.67638(9) 0.9017(2) 0.0158(4) Uani 1 1 d .
H1 H 0.1348 0.6753 0.9911 0.019 Uiso 1 1 calc R
C2 C 0.12111(9) 0.71676(9) 0.8479(3) 0.0190(5) Uani 1 1 d .
H2 H 0.1325 0.7472 0.8919 0.023 Uiso 1 1 calc R
C3 C 0.10018(9) 0.70268(9) 0.7186(3) 0.0189(5) Uani 1 1 d .
H3 H 0.0941 0.7218 0.6546 0.023 Uiso 1 1 calc R
C4 C 0.18426(9) 0.56911(9) 0.6947(2) 0.0177(5) Uani 1 1 d .
H4 H 0.1952 0.5649 0.7835 0.021 Uiso 1 1 calc R
C5 C 0.20847(10) 0.57417(11) 0.5685(3) 0.0239(6) Uani 1 1 d .
H5 H 0.2379 0.5741 0.5546 0.029 Uiso 1 1 calc R
C6 C 0.18018(10) 0.57921(10) 0.4684(2) 0.0194(5) Uani 1 1 d .
H6 H 0.1863 0.5831 0.3703 0.023 Uiso 1 1 calc R
C7 C 0.06702(9) 0.62592(9) 0.5755(2) 0.0145(4) Uani 1 1 d .
H7A H 0.0428 0.5932 0.6085 0.017 Uiso 1 1 calc R
H7B H 0.0495 0.6391 0.5227 0.017 Uiso 1 1 calc R
C8 C 0.10045(8) 0.57744(8) 0.4699(2) 0.0125(4) Uani 1 1 d .
H8A H 0.0999 0.5698 0.3689 0.015 Uiso 1 1 calc R
H8B H 0.0706 0.5512 0.5127 0.015 Uiso 1 1 calc R
C9 C 0.02328(9) 0.40395(8) 1.1271(2) 0.0143(4) Uani 1 1 d .
H9 H -0.0074 0.3996 1.1528 0.017 Uiso 1 1 calc R
C10 C 0.04082(9) 0.37416(8) 1.1704(2) 0.0149(4) Uani 1 1 d .
H10 H 0.0252 0.3465 1.2291 0.018 Uiso 1 1 calc R
C11 C 0.08572(9) 0.39338(9) 1.1099(2) 0.0162(5) Uani 1 1 d .
H11 H 0.1075 0.3814 1.1190 0.019 Uiso 1 1 calc R
C12 C 0.13395(9) 0.46254(9) 0.9411(2) 0.0148(4) Uani 1 1 d .
H12A H 0.1258 0.4831 0.8828 0.018 Uiso 1 1 calc R
H12B H 0.1628 0.4839 0.9979 0.018 Uiso 1 1 calc R

loop_
_atom_site_aniso_label
_atom_site_aniso_U_11
_atom_site_aniso_U_22
_atom_site_aniso_U_33
_atom_site_aniso_U_23
_atom_site_aniso_U_13
_atom_site_aniso_U_12
Cu1 0.01702(15) 0.01304(14) 0.01075(11) 0.00098(10) -0.00032(10) 0.00846(12)
Cu2 0.01664(15) 0.01258(14) 0.01611(12) 0.00283(10) 0.00021(10) 0.00865(12)
I1 0.01671(8) 0.01592(8) 0.00994(6) -0.00113(5) -0.00264(5) 0.00667(6)
I2 0.01028(7) 0.00906(7) 0.01027(5) 0.00068(4) 0.00081(4) 0.00528(5)
N1 0.0140(10) 0.0114(9) 0.0144(8) 0.0022(7) 0.0017(7) 0.0060(8)
N2 0.0119(9) 0.0121(9) 0.0163(8) 0.0029(7) 0.0011(7) 0.0064(8)
N3 0.0160(10) 0.0116(9) 0.0104(7) 0.0010(6) -0.0009(7) 0.0075(8)
N4 0.0142(9) 0.0146(9) 0.0105(7) 0.0016(7) -0.0002(7) 0.0091(8)
N5 0.0130(9) 0.0122(9) 0.0136(8) 0.0004(7) 0.0025(7) 0.0082(8)
N6 0.0154(10) 0.0134(9) 0.0135(7) 0.0003(7) 0.0028(7) 0.0104(8)
N7 0.0192(10) 0.0146(10) 0.0164(8) 0.0090(7) 0.0076(7) 0.0116(9)
C1 0.0137(11) 0.0139(11) 0.0184(10) -0.0011(8) 0.0026(8) 0.0059(9)
C2 0.0154(12) 0.0108(11) 0.0290(11) -0.0016(9) 0.0055(9) 0.0053(10)
C3 0.0158(12) 0.0091(11) 0.0321(12) 0.0063(9) 0.0060(10) 0.0066(9)
C4 0.0195(12) 0.0192(12) 0.0181(10) 0.0015(9) -0.0025(9) 0.0125(11)
C5 0.0225(14) 0.0354(16) 0.0233(11) 0.0015(11) 0.0033(10) 0.0217(13)
C6 0.0227(13) 0.0257(14) 0.0152(9) 0.0019(9) 0.0050(9) 0.0161(11)
C7 0.0144(11) 0.0157(11) 0.0148(9) 0.0035(8) 0.0012(8) 0.0086(10)
C8 0.0121(10) 0.0129(11) 0.0119(8) 0.0016(7) -0.0005(7) 0.0058(9)
C9 0.0137(11) 0.0129(11) 0.0163(9) 0.0009(8) 0.0041(8) 0.0065(9)
C10 0.0218(12) 0.0098(10) 0.0133(9) 0.0016(8) 0.0013(8) 0.0081(10)
C11 0.0223(13) 0.0170(12) 0.0155(9) 0.0009(8) -0.0004(9) 0.0145(10)
C12 0.0145(11) 0.0141(11) 0.0155(9) -0.0025(8) 0.0050(8) 0.0069(9)

loop_
_atom_type_symbol
_atom_type_description
_atom_type_scat_dispersion_real
_atom_type_scat_dispersion_imag
_atom_type_scat_source
C C 0.0033 0.0016 'International Tables Vol C Tables 4.2.6.8 and 6.1.1.4'
H H 0.0000 0.0000 'International Tables Vol C Tables 4.2.6.8 and 6.1.1.4'
N N 0.0061 0.0033 'International Tables Vol C Tables 4.2.6.8 and 6.1.1.4'
Cu Cu 0.3201 1.2651 'International Tables Vol C Tables 4.2.6.8 and 6.1.1.4'
I I -0.4742 1.8119 'International Tables Vol C Tables 4.2.6.8 and 6.1.1.4'

loop_
_geom_angle_atom_site_label_1
_geom_angle_atom_site_label_2
_geom_angle_atom_site_label_3
_geom_angle
_geom_angle_site_symmetry_1
_geom_angle_site_symmetry_3
N3 Cu1 N1 110.02(7) . .
N3 Cu1 I1 106.96(5) . .
N1 Cu1 I1 103.95(5) . .
N3 Cu1 Cu2 119.63(5) . .
N1 Cu1 Cu2 130.08(5) . .
I1 Cu1 Cu2 58.050(9) . .
N3 Cu1 I2 109.19(6) . 10_567
N1 Cu1 I2 110.43(6) . 10_567
I1 Cu1 I2 116.082(11) . 10_567
Cu2 Cu1 I2 58.455(9) . 10_567
N5 Cu2 I1 112.50(6) . .
N5 Cu2 I2 112.62(5) . 10_567
I1 Cu2 I2 120.446(11) . 10_567
N5 Cu2 Cu1 133.78(5) . .
I1 Cu2 Cu1 59.873(9) . .
I2 Cu2 Cu1 61.036(9) 10_567 .
N5 Cu2 I2 101.11(5) . .
I1 Cu2 I2 107.296(11) . .
I2 Cu2 I2 99.903(11) 10_567 .
Cu1 Cu2 I2 125.032(13) . .
Cu2 I1 Cu1 62.077(9) . .
Cu2 I2 Cu1 60.509(9) 10_567 10_567
Cu2 I2 Cu2 80.097(11) 10_567 .
Cu1 I2 Cu2 113.801(10) 10_567 .
C1 N1 N2 105.35(19) . .
C1 N1 Cu1 128.56(16) . .
N2 N1 Cu1 125.80(14) . .
C3 N2 N1 111.14(19) . .
C3 N2 C7 127.8(2) . .
N1 N2 C7 121.05(19) . .
C4 N3 N4 104.91(18) . .
C4 N3 Cu1 128.10(15) . .
N4 N3 Cu1 126.22(15) . .
C6 N4 N3 111.38(19) . .
C6 N4 C8 126.74(19) . .
N3 N4 C8 121.60(18) . .
C9 N5 N6 105.33(18) . .
C9 N5 Cu2 124.77(16) . .
N6 N5 Cu2 125.69(15) . .
C11 N6 N5 110.85(19) . .
C11 N6 C12 127.9(2) . .
N5 N6 C12 121.02(18) . .
C7 N7 C8 121.57(18) . .
C7 N7 C12 117.97(19) . 14_456
C8 N7 C12 120.35(19) . 14_456
N1 C1 C2 111.0(2) . .
N1 C1 H1 124.5 . .
C2 C1 H1 124.5 . .
C3 C2 C1 105.0(2) . .
C3 C2 H2 127.5 . .
C1 C2 H2 127.5 . .
N2 C3 C2 107.6(2) . .
N2 C3 H3 126.2 . .
C2 C3 H3 126.2 . .
N3 C4 C5 111.7(2) . .
N3 C4 H4 124.2 . .
C5 C4 H4 124.2 . .
C6 C5 C4 104.5(2) . .
C6 C5 H5 127.7 . .
C4 C5 H5 127.7 . .
N4 C6 C5 107.5(2) . .
N4 C6 H6 126.3 . .
C5 C6 H6 126.3 . .
N7 C7 N2 115.1(2) . .
N7 C7 H7A 108.5 . .
N2 C7 H7A 108.5 . .
N7 C7 H7B 108.5 . .
N2 C7 H7B 108.5 . .
H7A C7 H7B 107.5 . .
N7 C8 N4 115.62(19) . .
N7 C8 H8A 108.4 . .
N4 C8 H8A 108.4 . .
N7 C8 H8B 108.4 . .
N4 C8 H8B 108.4 . .
H8A C8 H8B 107.4 . .
N5 C9 C10 111.5(2) . .
N5 C9 H9 124.2 . .
C10 C9 H9 124.2 . .
C11 C10 C9 105.0(2) . .
C11 C10 H10 127.5 . .
C9 C10 H10 127.5 . .
N6 C11 C10 107.3(2) . .
N6 C11 H11 126.4 . .
C10 C11 H11 126.4 . .
N7 C12 N6 110.59(19) 15_556 .
N7 C12 H12A 109.5 15_556 .
N6 C12 H12A 109.5 . .
N7 C12 H12B 109.5 15_556 .
N6 C12 H12B 109.5 . .
H12A C12 H12B 108.1 . .

loop_
_geom_bond_atom_site_label_1
_geom_bond_atom_site_label_2
_geom_bond_distance
_geom_bond_site_symmetry_2
Cu1 N3 2.0272(19) .
Cu1 N1 2.033(2) .
Cu1 I1 2.6401(3) .
Cu1 Cu2 2.6971(4) .
Cu1 I2 2.7110(3) 10_567
Cu2 N5 2.0419(19) .
Cu2 I1 2.5901(3) .
Cu2 I2 2.6407(3) 10_567
Cu2 I2 2.7799(3) .
I2 Cu2 2.6407(3) 10_567
I2 Cu1 2.7110(3) 10_567
N1 C1 1.331(3) .
N1 N2 1.357(3) .
N2 C3 1.353(3) .
N2 C7 1.463(3) .
N3 C4 1.335(3) .
N3 N4 1.356(2) .
N4 C6 1.350(3) .
N4 C8 1.469(3) .
N5 C9 1.326(3) .
N5 N6 1.358(3) .
N6 C11 1.352(3) .
N6 C12 1.471(3) .
N7 C7 1.425(3) .
N7 C8 1.429(3) .
N7 C12 1.441(3) 14_456
C1 C2 1.404(3) .
C1 H1 0.9500 .
C2 C3 1.365(4) .
C2 H2 0.9500 .
C3 H3 0.9500 .
C4 C5 1.394(3) .
C4 H4 0.9500 .
C5 C6 1.377(4) .
C5 H5 0.9500 .
C6 H6 0.9500 .
C7 H7A 0.9900 .
C7 H7B 0.9900 .
C8 H8A 0.9900 .
C8 H8B 0.9900 .
C9 C10 1.387(3) .
C9 H9 0.9500 .
C10 C11 1.374(3) .
C10 H10 0.9500 .
C11 H11 0.9500 .
C12 N7 1.440(3) 15_556
C12 H12A 0.9900 .
C12 H12B 0.9900 .

loop_
_geom_torsion_atom_site_label_1
_geom_torsion_atom_site_label_2
_geom_torsion_atom_site_label_3
_geom_torsion_atom_site_label_4
_geom_torsion
_geom_torsion_site_symmetry_1
_geom_torsion_site_symmetry_4
N3 Cu1 Cu2 N5 -0.92(10) . .
N1 Cu1 Cu2 N5 -174.43(10) . .
I1 Cu1 Cu2 N5 -93.26(8) . .
I2 Cu1 Cu2 N5 94.50(8) 10_567 .
N3 Cu1 Cu2 I1 92.34(6) . .
N1 Cu1 Cu2 I1 -81.17(7) . .
I2 Cu1 Cu2 I1 -172.235(11) 10_567 .
N3 Cu1 Cu2 I2 -95.42(6) . 10_567
N1 Cu1 Cu2 I2 91.07(7) . 10_567
I1 Cu1 Cu2 I2 172.235(11) . 10_567
N3 Cu1 Cu2 I2 -176.91(6) . .
N1 Cu1 Cu2 I2 9.58(8) . .
I1 Cu1 Cu2 I2 90.744(15) . .
I2 Cu1 Cu2 I2 -81.491(14) 10_567 .
N5 Cu2 I1 Cu1 128.71(6) . .
I2 Cu2 I1 Cu1 -7.881(12) 10_567 .
I2 Cu2 I1 Cu1 -120.958(13) . .
N3 Cu1 I1 Cu2 -114.77(6) . .
N1 Cu1 I1 Cu2 128.83(6) . .
I2 Cu1 I1 Cu2 7.365(11) 10_567 .
N5 Cu2 I2 Cu2 -115.61(6) . 10_567
I1 Cu2 I2 Cu2 126.379(15) . 10_567
I2 Cu2 I2 Cu2 0.0 10_567 10_567
Cu1 Cu2 I2 Cu2 61.447(13) . 10_567
N5 Cu2 I2 Cu1 -64.16(6) . 10_567
I1 Cu2 I2 Cu1 177.830(10) . 10_567
I2 Cu2 I2 Cu1 51.451(12) 10_567 10_567
Cu1 Cu2 I2 Cu1 112.898(15) . 10_567
N3 Cu1 N1 C1 -111.3(2) . .
I1 Cu1 N1 C1 3.0(2) . .
Cu2 Cu1 N1 C1 62.7(2) . .
I2 Cu1 N1 C1 128.13(19) 10_567 .
N3 Cu1 N1 N2 61.70(19) . .
I1 Cu1 N1 N2 175.94(16) . .
Cu2 Cu1 N1 N2 -124.30(15) . .
I2 Cu1 N1 N2 -58.90(18) 10_567 .
C1 N1 N2 C3 0.0(3) . .
Cu1 N1 N2 C3 -174.29(16) . .
C1 N1 N2 C7 -179.95(19) . .
Cu1 N1 N2 C7 5.7(3) . .
N1 Cu1 N3 C4 113.3(2) . .
I1 Cu1 N3 C4 1.0(2) . .
Cu2 Cu1 N3 C4 -61.5(2) . .
I2 Cu1 N3 C4 -125.4(2) 10_567 .
N1 Cu1 N3 N4 -55.2(2) . .
I1 Cu1 N3 N4 -167.47(16) . .
Cu2 Cu1 N3 N4 130.11(16) . .
I2 Cu1 N3 N4 66.17(18) 10_567 .
C4 N3 N4 C6 0.6(3) . .
Cu1 N3 N4 C6 171.23(17) . .
C4 N3 N4 C8 174.9(2) . .
Cu1 N3 N4 C8 -14.5(3) . .
I1 Cu2 N5 C9 124.73(18) . .
I2 Cu2 N5 C9 -95.20(18) 10_567 .
Cu1 Cu2 N5 C9 -166.09(15) . .
I2 Cu2 N5 C9 10.57(19) . .
I1 Cu2 N5 N6 -28.74(17) . .
I2 Cu2 N5 N6 111.34(16) 10_567 .
Cu1 Cu2 N5 N6 40.4(2) . .
I2 Cu2 N5 N6 -142.90(15) . .
C9 N5 N6 C11 -0.1(2) . .
Cu2 N5 N6 C11 157.49(16) . .
C9 N5 N6 C12 174.40(19) . .
Cu2 N5 N6 C12 -28.0(3) . .
N2 N1 C1 C2 -0.1(3) . .
Cu1 N1 C1 C2 174.01(16) . .
N1 C1 C2 C3 0.1(3) . .
N1 N2 C3 C2 0.0(3) . .
C7 N2 C3 C2 -180.0(2) . .
C1 C2 C3 N2 -0.1(3) . .
N4 N3 C4 C5 -0.3(3) . .
Cu1 N3 C4 C5 -170.63(18) . .
N3 C4 C5 C6 -0.2(3) . .
N3 N4 C6 C5 -0.7(3) . .
C8 N4 C6 C5 -174.6(2) . .
C4 C5 C6 N4 0.5(3) . .
C8 N7 C7 N2 109.1(2) . .
C12 N7 C7 N2 -74.8(3) 14_456 .
C3 N2 C7 N7 101.4(3) . .
N1 N2 C7 N7 -78.7(3) . .
C7 N7 C8 N4 -105.9(2) . .
C12 N7 C8 N4 78.0(2) 14_456 .
C6 N4 C8 N7 -106.4(3) . .
N3 N4 C8 N7 80.2(3) . .
N6 N5 C9 C10 0.0(3) . .
Cu2 N5 C9 C10 -157.86(16) . .
N5 C9 C10 C11 0.1(3) . .
N5 N6 C11 C10 0.2(3) . .
C12 N6 C11 C10 -173.9(2) . .
C9 C10 C11 N6 -0.1(3) . .
C11 N6 C12 N7 44.9(3) . 15_556
N5 N6 C12 N7 -128.6(2) . 15_556

loop_
_platon_squeeze_void_nr
_platon_squeeze_void_average_x
_platon_squeeze_void_average_y
_platon_squeeze_void_average_z
_platon_squeeze_void_volume
_platon_squeeze_void_count_electrons
1 0.000 0.000 0.005 287 51
2 0.333 0.667 0.193 287 51
3 0.667 0.333 0.860 287 51
